data_4347206
loop_
_publ_author_name
'Hyun, Sung-min'
'Lee, Jae Hwa'
'Jung, Gwan Yeong'
'Kim, Yun Kyeong'
'Kim, Tae Kyung'
'Jeoung, Sungeun'
'Kwak, Sang Kyu'
'Moon, Dohyun'
'Moon, Hoi Ri'

_publ_section_title
;
 Exploration of Gate-Opening and Breathing Phenomena in a Tailored
 Flexible Metal-Organic Framework.
;
_journal_issue 4
_journal_name_full 'Inorganic chemistry'
_journal_page_first 1920
_journal_page_last 1925
_journal_paper_doi 10.1021/acs.inorgchem.5b02874
_journal_volume 55
_journal_year 2016
_chemical_formula_moiety 'C44 H74 N12 Ni2 O8'
_chemical_formula_sum 'C44 H74 N12 Ni2 O8'
_chemical_formula_weight 1016.57
_space_group_crystal_system triclinic
_space_group_IT_number 2
_space_group_name_Hall '-P 1'
_space_group_name_H-M_alt 'P -1'
_atom_sites_solution_hydrogens geom
_audit_creation_method SHELXL-2014/7
_cell_angle_alpha 112.32(3)
_cell_angle_beta 101.56(3)
_cell_angle_gamma 100.54(3)
_cell_formula_units_Z 2
_cell_length_a 21.820(4)
_cell_length_b 9.1860(18)
_cell_length_c 16.167(3)
_cell_measurement_reflns_used 33795
_cell_measurement_temperature 195(2)
_cell_measurement_theta_max 33.75
_cell_measurement_theta_min 0.46
_cell_volume 2814.4(14)
_computing_cell_refinement 'HKL3000sm(Otwinowski & Minor, 1997)'
_computing_data_collection 'PAL ADSC Quantum-210 ADX Program (Arvai & Nielsen, 1983)'
_computing_data_reduction 'HKL3000sm(Otwinowski & Minor, 1997)'
_computing_molecular_graphics 'DIAMOND (Putz, Brandenburg, 2007)'
_computing_publication_material 'WinGX, enCifer 1.5.1'
_computing_structure_refinement 'SHELXL-2014/7 (Sheldrick, 2015)'
_computing_structure_solution 'SHELXT-2014/5 (Sheldrick, 2015)'
_diffrn_ambient_temperature 195(2)
_diffrn_measured_fraction_theta_full 0.915
_diffrn_measured_fraction_theta_max 0.915
_diffrn_measurement_device_type 'ADSC Q210 CCD area detector'
_diffrn_measurement_method 'omega scan'
_diffrn_radiation_type synchrotron
_diffrn_radiation_wavelength 0.79999
_diffrn_reflns_av_R_equivalents 0.0327
_diffrn_reflns_av_unetI/netI 0.0466
_diffrn_reflns_Laue_measured_fraction_full 0.915
_diffrn_reflns_Laue_measured_fraction_max 0.915
_diffrn_reflns_limit_h_max 23
_diffrn_reflns_limit_h_min -23
_diffrn_reflns_limit_k_max 9
_diffrn_reflns_limit_k_min -9
_diffrn_reflns_limit_l_max 17
_diffrn_reflns_limit_l_min -17
_diffrn_reflns_number 12377
_diffrn_reflns_point_group_measured_fraction_full 0.915
_diffrn_reflns_point_group_measured_fraction_max 0.915
_diffrn_reflns_theta_full 24.999
_diffrn_reflns_theta_max 24.999
_diffrn_reflns_theta_min 1.605
_diffrn_source 'PLSII 2D bending magnet'
_exptl_absorpt_coefficient_mu 0.995
_exptl_absorpt_correction_T_max 0.990
_exptl_absorpt_correction_T_min 0.980
_exptl_absorpt_correction_type empirical
_exptl_absorpt_process_details 'HKL3000sm Scalepack(Otwinowski & Minor, 1997)'
_exptl_crystal_colour 'pale purple'
_exptl_crystal_density_diffrn 1.200
_exptl_crystal_description block
_exptl_crystal_F_000 1084
_exptl_crystal_size_max 0.020
_exptl_crystal_size_mid 0.010
_exptl_crystal_size_min 0.010
_refine_diff_density_max 0.964
_refine_diff_density_min -0.619
_refine_diff_density_rms 0.079
_refine_ls_extinction_method none
_refine_ls_goodness_of_fit_ref 1.058
_refine_ls_hydrogen_treatment constr
_refine_ls_matrix_type full
_refine_ls_number_parameters 625
_refine_ls_number_reflns 6364
_refine_ls_number_restraints 14
_refine_ls_restrained_S_all 1.056
_refine_ls_R_factor_all 0.1006
_refine_ls_R_factor_gt 0.0821
_refine_ls_shift/su_max 0.000
_refine_ls_shift/su_mean 0.000
_refine_ls_structure_factor_coef Fsqd
_refine_ls_weighting_details 'w=1/[\s^2^(Fo^2^)+(0.1914P)^2^+0.1403P] where P=(Fo^2^+2Fc^2^)/3'
_refine_ls_weighting_scheme calc
_refine_ls_wR_factor_gt 0.2339
_refine_ls_wR_factor_ref 0.2532
_reflns_Friedel_coverage 0.000
_reflns_number_gt 4603
_reflns_number_total 6364
_reflns_threshold_expression 'I > 2\s(I)'
_cod_data_source_file ic5b02874_si_003.cif
_cod_data_source_block pflexMOF_sq
_cod_original_cell_volume 2814.2(12)
_cod_database_code 4347206
_shelx_shelxl_version_number 2014/7
_shelx_space_group_comment
;
The symmetry employed for this shelxl refinement is uniquely defined
by the following loop, which should always be used as a source of
symmetry information in preference to the above space-group names.
They are only intended as comments.
;
_shelx_estimated_absorpt_t_min 0.980
_shelx_estimated_absorpt_t_max 0.990

loop_
_space_group_symop_operation_xyz
'x, y, z'
'-x, -y, -z'

loop_
_atom_site_label
_atom_site_type_symbol
_atom_site_fract_x
_atom_site_fract_y
_atom_site_fract_z
_atom_site_U_iso_or_equiv
_atom_site_adp_type
_atom_site_occupancy
_atom_site_site_symmetry_order
_atom_site_calc_flag
_atom_site_refinement_flags_posn
_atom_site_refinement_flags_adp
_atom_site_refinement_flags_occupancy
_atom_site_disorder_assembly
_atom_site_disorder_group
Ni1A Ni 0.0000 0.5000 0.0000 0.0783(4) Uani 1 2 d S . P . .
N2A N 0.0379(3) 0.5787(9) -0.0870(4) 0.0906(17) Uani 1 1 d . . . . .
H2A H 0.0864 0.6083 -0.0613 0.109 Uiso 1 1 calc R U . . .
N1A N 0.0152(3) 0.7332(8) 0.1000(4) 0.0905(18) Uani 1 1 d . . . . .
H1A H 0.0618 0.7705 0.1389 0.109 Uiso 1 1 calc R U . . .
N3A N 0.0433(3) 0.8600(9) -0.0020(6) 0.104(2) Uani 1 1 d . . . . .
C4A C 0.0195(4) 0.4317(13) -0.1769(6) 0.111(3) Uani 1 1 d . . . . .
H4A1 H 0.0487 0.4495 -0.2141 0.133 Uiso 1 1 calc R U . . .
H4A2 H -0.0258 0.4135 -0.2130 0.133 Uiso 1 1 calc R U . . .
C3A C 0.0236(4) 0.7244(12) -0.0895(6) 0.102(2) Uani 1 1 d . . . . .
H3A1 H 0.0454 0.7544 -0.1313 0.123 Uiso 1 1 calc R U . . .
H3A2 H -0.0240 0.6990 -0.1170 0.123 Uiso 1 1 calc R U . . .
C2A C 0.0070(4) 0.8552(12) 0.0640(6) 0.109(3) Uani 1 1 d . . . . .
H2A1 H -0.0400 0.8315 0.0328 0.131 Uiso 1 1 calc R U . . .
H2A2 H 0.0211 0.9652 0.1176 0.131 Uiso 1 1 calc R U . . .
C1A C -0.0246(3) 0.7167(12) 0.1616(6) 0.104(3) Uani 1 1 d . . . . .
H1A1 H -0.0707 0.7049 0.1320 0.125 Uiso 1 1 calc R U . . .
H1A2 H -0.0085 0.8157 0.2222 0.125 Uiso 1 1 calc R U . . .
C5A1 C 0.1149(4) 0.9280(14) 0.0418(8) 0.132(3) Uani 0.887(16) 1 d . . P A 1
H5A1 H 0.1270 0.8872 0.0895 0.159 Uiso 0.887(16) 1 calc R U P A 1
H5A2 H 0.1358 0.8804 -0.0071 0.159 Uiso 0.887(16) 1 calc R U P A 1
C6A1 C 0.1422(8) 1.0942(19) 0.084(2) 0.283(16) Uani 0.887(16) 1 d . . P A 1
H6A1 H 0.1267 1.1412 0.1388 0.340 Uiso 0.887(16) 1 calc R U P A 1
H6A2 H 0.1254 1.1381 0.0392 0.340 Uiso 0.887(16) 1 calc R U P A 1
C7A1 C 0.2142(5) 1.1546(15) 0.1145(13) 0.185(8) Uani 0.887(16) 1 d . . P A 1
H7A1 H 0.2298 1.1430 0.0602 0.277 Uiso 0.887(16) 1 calc R U P A 1
H7A2 H 0.2323 1.0904 0.1443 0.277 Uiso 0.887(16) 1 calc R U P A 1
H7A3 H 0.2282 1.2706 0.1595 0.277 Uiso 0.887(16) 1 calc R U P A 1
C5A2 C 0.1149(4) 0.9280(14) 0.0418(8) 0.132(3) Uani 0.113(16) 1 d D . P A 2
H5A3 H 0.1301 0.8287 0.0293 0.159 Uiso 0.113(16) 1 calc R U P A 2
H5A4 H 0.1195 0.9762 0.1097 0.159 Uiso 0.113(16) 1 calc R U P A 2
C6A2 C 0.170(4) 1.048(15) 0.034(9) 0.198(12) Uani 0.113(16) 1 d D U P A 2
H6A3 H 0.1815 1.1463 0.0943 0.238 Uiso 0.113(16) 1 calc R U P A 2
H6A4 H 0.2066 0.9992 0.0395 0.238 Uiso 0.113(16) 1 calc R U P A 2
C7A2 C 0.183(4) 1.125(10) -0.033(6) 0.13(2) Uani 0.113(16) 1 d D U P A 2
H7A4 H 0.2175 1.0905 -0.0581 0.197 Uiso 0.113(16) 1 calc R U P A 2
H7A5 H 0.1957 1.2453 0.0011 0.197 Uiso 0.113(16) 1 calc R U P A 2
H7A6 H 0.1427 1.0892 -0.0847 0.197 Uiso 0.113(16) 1 calc R U P A 2
Ni2B Ni 0.5000 0.5000 0.0000 0.0735(4) Uani 1 2 d S . P . .
N2B N 0.5397(2) 0.4389(7) 0.1043(4) 0.0782(15) Uani 1 1 d . . . . .
H2B H 0.5162 0.4722 0.1525 0.094 Uiso 1 1 calc R U . . .
N1B N 0.5549(2) 0.7410(7) 0.0713(4) 0.0809(15) Uani 1 1 d . . . . .
H1B H 0.5335 0.7973 0.1185 0.097 Uiso 1 1 calc R U . . .
N3B N 0.6231(2) 0.6972(8) 0.1894(4) 0.0833(16) Uani 1 1 d . . . . .
C4B C 0.5221(3) 0.2605(9) 0.0610(5) 0.0848(19) Uani 1 1 d . . . . .
H4B1 H 0.5273 0.2208 0.1103 0.102 Uiso 1 1 calc R U . . .
H4B2 H 0.5517 0.2234 0.0235 0.102 Uiso 1 1 calc R U . . .
C3B C 0.6097(3) 0.5214(10) 0.1523(5) 0.084(2) Uani 1 1 d . . . . .
H3B1 H 0.6239 0.4909 0.2040 0.101 Uiso 1 1 calc R U . . .
H3B2 H 0.6349 0.4840 0.1077 0.101 Uiso 1 1 calc R U . . .
C2B C 0.6222(3) 0.7686(9) 0.1222(5) 0.0848(19) Uani 1 1 d . . . . .
H2B1 H 0.6445 0.8880 0.1558 0.102 Uiso 1 1 calc R U . . .
H2B2 H 0.6457 0.7174 0.0778 0.102 Uiso 1 1 calc R U . . .
C1B C 0.5481(3) 0.8115(10) 0.0019(5) 0.090(2) Uani 1 1 d . . . . .
H1B1 H 0.5784 0.7835 -0.0360 0.108 Uiso 1 1 calc R U . . .
H1B2 H 0.5588 0.9326 0.0346 0.108 Uiso 1 1 calc R U . . .
C5B C 0.6817(3) 0.7857(11) 0.2726(5) 0.099(2) Uani 1 1 d . . . . .
H5B1 H 0.6748 0.7494 0.3212 0.118 Uiso 1 1 calc R U . . .
H5B2 H 0.6853 0.9045 0.2979 0.118 Uiso 1 1 calc R U . . .
C6B C 0.7457(3) 0.7627(12) 0.2558(6) 0.115(3) Uani 1 1 d . . . . .
H6B1 H 0.7426 0.6442 0.2292 0.139 Uiso 1 1 calc R U . . .
H6B2 H 0.7545 0.8042 0.2098 0.139 Uiso 1 1 calc R U . . .
C7B C 0.8008(5) 0.8524(14) 0.3452(9) 0.162(5) Uani 1 1 d . . . . .
H7B1 H 0.8409 0.8268 0.3337 0.243 Uiso 1 1 calc R U . . .
H7B2 H 0.7905 0.8181 0.3924 0.243 Uiso 1 1 calc R U . . .
H7B3 H 0.8072 0.9709 0.3677 0.243 Uiso 1 1 calc R U . . .
Ni3C Ni 0.5000 1.0000 0.5000 0.0710(4) Uani 1 2 d S . P . .
N2C N 0.4810(2) 1.1756(7) 0.4570(4) 0.0777(15) Uani 1 1 d . . . . .
H2C H 0.4348 1.1320 0.4159 0.093 Uiso 1 1 calc R U . . .
N1C N 0.5149(2) 0.8560(7) 0.3767(4) 0.0771(15) Uani 1 1 d . . . . .
H1C H 0.4712 0.7877 0.3306 0.092 Uiso 1 1 calc R U . . .
N3C N 0.5186(2) 1.0676(8) 0.3189(4) 0.0837(16) Uani 1 1 d . . . . .
C4C C 0.4841(3) 1.3178(9) 0.5418(5) 0.087(2) Uani 1 1 d . . . . .
H4C1 H 0.4615 1.3909 0.5246 0.104 Uiso 1 1 calc R U . . .
H4C2 H 0.5302 1.3811 0.5775 0.104 Uiso 1 1 calc R U . . .
C3C C 0.5223(3) 1.2107(9) 0.4011(5) 0.0825(19) Uani 1 1 d . . . . .
H3C1 H 0.5091 1.2927 0.3812 0.099 Uiso 1 1 calc R U . . .
H3C2 H 0.5682 1.2600 0.4412 0.099 Uiso 1 1 calc R U . . .
C2C C 0.5490(3) 0.9505(10) 0.3356(5) 0.084(2) Uani 1 1 d . . . . .
H2C1 H 0.5940 1.0099 0.3778 0.101 Uiso 1 1 calc R U . . .
H2C2 H 0.5522 0.8728 0.2753 0.101 Uiso 1 1 calc R U . . .
C1C C 0.5492(3) 0.7452(9) 0.3975(5) 0.0819(19) Uani 1 1 d . . . . .
H1C1 H 0.5958 0.8045 0.4318 0.098 Uiso 1 1 calc R U . . .
H1C2 H 0.5465 0.6520 0.3387 0.098 Uiso 1 1 calc R U . . .
C5C C 0.4538(3) 0.9865(10) 0.2454(5) 0.086(2) Uani 1 1 d . . . . .
H5C1 H 0.4229 0.9309 0.2687 0.104 Uiso 1 1 calc R U . . .
H5C2 H 0.4587 0.9017 0.1890 0.104 Uiso 1 1 calc R U . . .
C6C C 0.4260(4) 1.1073(12) 0.2189(6) 0.115(3) Uani 1 1 d . . . . .
H6C1 H 0.4586 1.1730 0.2027 0.138 Uiso 1 1 calc R U . . .
H6C2 H 0.4150 1.1833 0.2725 0.138 Uiso 1 1 calc R U . . .
C7C C 0.3649(4) 1.0132(14) 0.1355(7) 0.136(3) Uani 1 1 d . . . . .
H7C1 H 0.3754 0.9321 0.0844 0.205 Uiso 1 1 calc R U . . .
H7C2 H 0.3488 1.0899 0.1146 0.205 Uiso 1 1 calc R U . . .
H7C3 H 0.3312 0.9569 0.1539 0.205 Uiso 1 1 calc R U . . .
Ni4D Ni 0.0000 0.5000 0.5000 0.0755(4) Uani 1 2 d S . P . .
N2D N 0.0369(2) 0.7225(7) 0.6145(4) 0.0804(15) Uani 1 1 d . . . . .
H2D H 0.0084 0.7252 0.6560 0.097 Uiso 1 1 calc R U . . .
N1D N 0.0406(3) 0.3791(8) 0.5691(4) 0.0854(16) Uani 1 1 d . . . . .
H1D H 0.0125 0.3581 0.6075 0.102 Uiso 1 1 calc R U . . .
N3D N 0.1080(3) 0.6286(9) 0.7015(4) 0.0920(18) Uani 1 1 d . . . . .
C4D C 0.0280(3) 0.8450(10) 0.5789(6) 0.095(2) Uani 1 1 d . . . . .
H4D1 H 0.0632 0.8674 0.5515 0.114 Uiso 1 1 calc R U . . .
H4D2 H 0.0302 0.9490 0.6311 0.114 Uiso 1 1 calc R U . . .
C3D C 0.1037(3) 0.7548(10) 0.6703(5) 0.088(2) Uani 1 1 d . . . . .
H3D1 H 0.1338 0.7582 0.6322 0.106 Uiso 1 1 calc R U . . .
H3D2 H 0.1170 0.8630 0.7252 0.106 Uiso 1 1 calc R U . . .
C2D C 0.1078(3) 0.4724(10) 0.6321(5) 0.088(2) Uani 1 1 d . . . . .
H2D1 H 0.1247 0.4080 0.6637 0.106 Uiso 1 1 calc R U . . .
H2D2 H 0.1367 0.4908 0.5949 0.106 Uiso 1 1 calc R U . . .
C1D C 0.0371(4) 0.2187(10) 0.4941(6) 0.099(2) Uani 1 1 d . . . . .
H1D1 H 0.0424 0.1395 0.5209 0.119 Uiso 1 1 calc R U . . .
H1D2 H 0.0725 0.2327 0.4656 0.119 Uiso 1 1 calc R U . . .
C5D C 0.1613(3) 0.6881(13) 0.7902(6) 0.111(3) Uani 1 1 d . . . . .
H5D1 H 0.1551 0.7865 0.8374 0.133 Uiso 1 1 calc R U . . .
H5D2 H 0.1568 0.6023 0.8133 0.133 Uiso 1 1 calc R U . . .
C6D C 0.2287(3) 0.7305(12) 0.7850(6) 0.109(3) Uani 1 1 d . . . . .
H6D1 H 0.2346 0.8176 0.7629 0.131 Uiso 1 1 calc R U . . .
H6D2 H 0.2365 0.6328 0.7395 0.131 Uiso 1 1 calc R U . . .
C7D C 0.2783(4) 0.7912(13) 0.8824(6) 0.126(3) Uani 1 1 d . . . . .
H7D1 H 0.2657 0.7180 0.9109 0.189 Uiso 1 1 calc R U . . .
H7D2 H 0.2788 0.9029 0.9224 0.189 Uiso 1 1 calc R U . . .
H7D3 H 0.3219 0.7913 0.8755 0.189 Uiso 1 1 calc R U . . .
O1E O 0.0980(2) 0.4945(6) 0.0575(3) 0.0862(13) Uani 1 1 d . . . . .
O2E O 0.1390(2) 0.7225(7) 0.1907(4) 0.1003(16) Uani 1 1 d . . . . .
O3E O 0.4227(2) 0.5544(6) 0.0569(3) 0.0838(13) Uani 1 1 d . . . . .
O4E O 0.4440(2) 0.5546(7) 0.1976(3) 0.0891(14) Uani 1 1 d . . . . .
O5E O 0.39974(19) 0.8579(5) 0.4445(3) 0.0777(12) Uani 1 1 d . . . . .
O6E O 0.3464(2) 0.9839(7) 0.3714(3) 0.0886(14) Uani 1 1 d . . . . .
O7E O 0.0842(2) 0.5519(6) 0.4579(3) 0.0881(14) Uani 1 1 d . . . . .
O8E O 0.0718(2) 0.3522(7) 0.3180(4) 0.0988(16) Uani 1 1 d . . . . .
C1E C 0.1441(3) 0.6008(11) 0.1276(6) 0.084(2) Uani 1 1 d . . . . .
C2E C 0.2117(3) 0.5799(9) 0.1316(5) 0.0783(18) Uani 1 1 d . . . . .
C3E C 0.2297(3) 0.5431(10) 0.0504(5) 0.089(2) Uani 1 1 d . . . . .
H3E H 0.1982 0.5218 -0.0058 0.107 Uiso 1 1 calc R U . . .
C4E C 0.2922(3) 0.5364(9) 0.0485(5) 0.0841(19) Uani 1 1 d . . . . .
H4E H 0.3037 0.5143 -0.0079 0.101 Uiso 1 1 calc R U . . .
C5E C 0.3377(3) 0.5621(8) 0.1291(4) 0.0732(17) Uani 1 1 d . . . . .
C6E C 0.3200(3) 0.5926(8) 0.2103(4) 0.0692(16) Uani 1 1 d . . . . .
H6E H 0.3509 0.6045 0.2646 0.083 Uiso 1 1 calc R U . . .
C7E C 0.2580(3) 0.6064(8) 0.2145(4) 0.0705(16) Uani 1 1 d . . . . .
C8E C 0.4068(3) 0.5550(8) 0.1286(5) 0.0735(17) Uani 1 1 d . . . . .
C9E C 0.3486(3) 0.8750(10) 0.4005(5) 0.0771(19) Uani 1 1 d . . . . .
C10E C 0.2845(3) 0.7606(9) 0.3890(5) 0.0768(18) Uani 1 1 d . . . . .
C11E C 0.2684(3) 0.7860(9) 0.4723(5) 0.086(2) Uani 1 1 d . . . . .
H11E H 0.2991 0.8634 0.5304 0.103 Uiso 1 1 calc R U . . .
C12E C 0.2098(3) 0.7021(10) 0.4715(5) 0.090(2) Uani 1 1 d . . . . .
H12E H 0.1980 0.7275 0.5278 0.108 Uiso 1 1 calc R U . . .
C13E C 0.1674(3) 0.5792(9) 0.3875(5) 0.0793(19) Uani 1 1 d . . . . .
C14E C 0.1842(3) 0.5477(8) 0.3063(5) 0.0761(18) Uani 1 1 d . . . . .
H14E H 0.1560 0.4594 0.2497 0.091 Uiso 1 1 calc R U . . .
C15E C 0.2418(3) 0.6419(8) 0.3044(4) 0.0681(16) Uani 1 1 d . . . . .
C16E C 0.1020(3) 0.4848(11) 0.3858(5) 0.0824(19) Uani 1 1 d . . . . .

loop_
_atom_site_aniso_label
_atom_site_aniso_U_11
_atom_site_aniso_U_22
_atom_site_aniso_U_33
_atom_site_aniso_U_23
_atom_site_aniso_U_13
_atom_site_aniso_U_12
Ni1A 0.0478(7) 0.1128(10) 0.0761(9) 0.0411(7) 0.0237(6) 0.0207(6)
N2A 0.064(3) 0.124(5) 0.088(5) 0.048(4) 0.028(3) 0.025(3)
N1A 0.050(3) 0.122(5) 0.087(4) 0.034(4) 0.020(3) 0.022(3)
N3A 0.067(4) 0.131(6) 0.124(6) 0.067(5) 0.031(4) 0.027(4)
C4A 0.081(5) 0.167(9) 0.083(6) 0.054(6) 0.035(4) 0.016(5)
C3A 0.095(6) 0.118(7) 0.089(6) 0.047(6) 0.025(5) 0.017(5)
C2A 0.073(5) 0.136(7) 0.121(7) 0.062(6) 0.019(5) 0.033(5)
C1A 0.060(4) 0.141(7) 0.102(6) 0.038(6) 0.033(4) 0.030(4)
C5A1 0.095(6) 0.159(9) 0.142(9) 0.072(7) 0.038(6) 0.016(6)
C6A1 0.105(10) 0.129(12) 0.50(4) 0.096(17) -0.061(16) 0.022(8)
C7A1 0.077(7) 0.120(9) 0.31(2) 0.085(11) 0.012(9) -0.008(6)
C5A2 0.095(6) 0.159(9) 0.142(9) 0.072(7) 0.038(6) 0.016(6)
C6A2 0.198(12) 0.198(12) 0.198(12) 0.086(5) 0.059(4) 0.057(3)
C7A2 0.13(2) 0.13(2) 0.13(2) 0.057(9) 0.039(6) 0.037(6)
Ni2B 0.0475(6) 0.1066(9) 0.0717(8) 0.0399(7) 0.0271(5) 0.0206(6)
N2B 0.057(3) 0.117(5) 0.072(4) 0.048(3) 0.031(3) 0.022(3)
N1B 0.057(3) 0.107(4) 0.084(4) 0.043(3) 0.028(3) 0.026(3)
N3B 0.054(3) 0.113(5) 0.081(4) 0.039(4) 0.024(3) 0.022(3)
C4B 0.073(4) 0.105(6) 0.086(5) 0.046(4) 0.033(4) 0.027(4)
C3B 0.049(4) 0.127(6) 0.086(5) 0.051(5) 0.025(3) 0.032(4)
C2B 0.057(4) 0.103(5) 0.085(5) 0.033(4) 0.023(3) 0.017(3)
C1B 0.080(5) 0.106(5) 0.090(5) 0.046(5) 0.031(4) 0.026(4)
C5B 0.053(4) 0.134(6) 0.090(6) 0.037(5) 0.014(4) 0.018(4)
C6B 0.063(5) 0.146(8) 0.126(8) 0.054(6) 0.023(5) 0.022(5)
C7B 0.076(6) 0.166(9) 0.201(12) 0.064(9) -0.012(7) 0.028(6)
Ni3C 0.0448(6) 0.0952(8) 0.0696(8) 0.0328(7) 0.0216(5) 0.0133(5)
N2C 0.054(3) 0.098(4) 0.073(4) 0.031(3) 0.024(3) 0.014(3)
N1C 0.052(3) 0.105(4) 0.075(4) 0.039(3) 0.023(3) 0.018(3)
N3C 0.059(3) 0.114(4) 0.078(4) 0.040(4) 0.029(3) 0.020(3)
C4C 0.066(4) 0.106(5) 0.082(5) 0.039(4) 0.023(4) 0.012(4)
C3C 0.058(4) 0.106(5) 0.081(5) 0.039(4) 0.028(4) 0.013(3)
C2C 0.057(4) 0.123(6) 0.071(5) 0.038(4) 0.030(3) 0.019(4)
C1C 0.064(4) 0.103(5) 0.073(4) 0.030(4) 0.027(3) 0.022(4)
C5C 0.066(4) 0.120(6) 0.079(5) 0.047(4) 0.029(4) 0.024(4)
C6C 0.082(5) 0.155(8) 0.112(7) 0.070(6) 0.024(5) 0.026(5)
C7C 0.082(6) 0.204(10) 0.130(8) 0.086(8) 0.018(5) 0.041(6)
Ni4D 0.0485(6) 0.1048(9) 0.0712(8) 0.0362(7) 0.0256(6) 0.0124(6)
N2D 0.056(3) 0.103(4) 0.077(4) 0.037(3) 0.025(3) 0.011(3)
N1D 0.062(3) 0.111(4) 0.081(4) 0.042(4) 0.023(3) 0.013(3)
N3D 0.056(3) 0.136(5) 0.078(4) 0.045(4) 0.020(3) 0.017(3)
C4D 0.065(4) 0.105(6) 0.109(6) 0.045(5) 0.027(4) 0.012(4)
C3D 0.053(4) 0.111(5) 0.093(5) 0.042(5) 0.023(3) 0.008(3)
C2D 0.056(4) 0.112(6) 0.088(5) 0.040(5) 0.017(4) 0.016(4)
C1D 0.079(5) 0.108(6) 0.110(7) 0.050(5) 0.029(5) 0.019(4)
C5D 0.062(4) 0.175(8) 0.087(6) 0.054(6) 0.021(4) 0.018(5)
C6D 0.065(5) 0.146(7) 0.104(6) 0.050(6) 0.020(4) 0.016(4)
C7D 0.064(5) 0.178(9) 0.111(7) 0.052(7) 0.007(4) 0.019(5)
O1E 0.053(3) 0.115(3) 0.081(3) 0.033(3) 0.020(3) 0.021(2)
O2E 0.053(3) 0.123(4) 0.094(4) 0.019(3) 0.013(3) 0.025(3)
O3E 0.060(3) 0.122(4) 0.074(3) 0.041(3) 0.032(2) 0.027(2)
O4E 0.047(2) 0.145(4) 0.068(3) 0.036(3) 0.022(2) 0.029(2)
O5E 0.043(2) 0.104(3) 0.082(3) 0.037(3) 0.021(2) 0.014(2)
O6E 0.048(2) 0.116(4) 0.099(4) 0.053(3) 0.016(2) 0.009(2)
O7E 0.054(2) 0.119(4) 0.081(3) 0.035(3) 0.033(2) 0.008(2)
O8E 0.065(3) 0.124(4) 0.085(4) 0.027(3) 0.036(3) 0.003(3)
C1E 0.049(4) 0.117(6) 0.077(5) 0.036(5) 0.015(4) 0.018(4)
C2E 0.048(3) 0.113(5) 0.077(5) 0.041(4) 0.025(3) 0.025(3)
C3E 0.054(4) 0.140(6) 0.068(5) 0.040(4) 0.018(3) 0.024(4)
C4E 0.052(4) 0.127(6) 0.073(5) 0.040(4) 0.026(3) 0.021(3)
C5E 0.045(3) 0.104(5) 0.069(4) 0.035(4) 0.022(3) 0.019(3)
C6E 0.038(3) 0.099(4) 0.067(4) 0.032(4) 0.018(3) 0.014(3)
C7E 0.044(3) 0.094(4) 0.067(4) 0.032(4) 0.020(3) 0.011(3)
C8E 0.055(4) 0.095(5) 0.069(5) 0.030(4) 0.027(4) 0.019(3)
C9E 0.041(4) 0.108(5) 0.067(4) 0.024(4) 0.022(3) 0.012(3)
C10E 0.048(3) 0.112(5) 0.076(5) 0.041(4) 0.029(3) 0.023(3)
C11E 0.052(4) 0.122(5) 0.063(4) 0.026(4) 0.022(3) 0.000(3)
C12E 0.055(4) 0.133(6) 0.067(5) 0.029(4) 0.027(4) 0.012(4)
C13E 0.051(3) 0.111(5) 0.074(5) 0.036(4) 0.029(4) 0.014(3)
C14E 0.041(3) 0.104(5) 0.075(4) 0.031(4) 0.023(3) 0.013(3)
C15E 0.046(3) 0.091(4) 0.059(4) 0.025(4) 0.017(3) 0.016(3)
C16E 0.047(3) 0.125(6) 0.072(5) 0.039(5) 0.027(4) 0.016(4)

loop_
_atom_type_symbol
_atom_type_description
_atom_type_scat_dispersion_real
_atom_type_scat_dispersion_imag
_atom_type_scat_source
C C 0.0050 0.0020 'International Tables Vol C Tables 4.2.6.8 and 6.1.1.4'
H H 0.0000 0.0000 'International Tables Vol C Tables 4.2.6.8 and 6.1.1.4'
N N 0.0090 0.0040 'International Tables Vol C Tables 4.2.6.8 and 6.1.1.4'
O O 0.0150 0.0080 'International Tables Vol C Tables 4.2.6.8 and 6.1.1.4'
Ni Ni 0.3140 1.3900 'International Tables Vol C Tables 4.2.6.8 and 6.1.1.4'

loop_
_geom_angle_atom_site_label_1
_geom_angle_atom_site_label_2
_geom_angle_atom_site_label_3
_geom_angle
_geom_angle_site_symmetry_1
_geom_angle_site_symmetry_3
N2A Ni1A N2A 180.0 2_565 .
N2A Ni1A N1A 94.0(3) 2_565 2_565
N2A Ni1A N1A 86.0(3) . 2_565
N2A Ni1A N1A 86.0(3) 2_565 .
N2A Ni1A N1A 94.0(3) . .
N1A Ni1A N1A 180.0 2_565 .
N2A Ni1A O1E 94.0(2) 2_565 .
N2A Ni1A O1E 86.0(2) . .
N1A Ni1A O1E 87.3(2) 2_565 .
N1A Ni1A O1E 92.7(2) . .
N2A Ni1A O1E 86.0(2) 2_565 2_565
N2A Ni1A O1E 94.0(2) . 2_565
N1A Ni1A O1E 92.7(2) 2_565 2_565
N1A Ni1A O1E 87.3(2) . 2_565
O1E Ni1A O1E 180.0 . 2_565
C3A N2A C4A 117.4(7) . .
C3A N2A Ni1A 115.1(5) . .
C4A N2A Ni1A 105.4(5) . .
C3A N2A H2A 106.0 . .
C4A N2A H2A 106.0 . .
Ni1A N2A H2A 106.0 . .
C2A N1A C1A 115.9(6) . .
C2A N1A Ni1A 115.2(5) . .
C1A N1A Ni1A 106.2(5) . .
C2A N1A H1A 106.3 . .
C1A N1A H1A 106.3 . .
Ni1A N1A H1A 106.3 . .
C3A N3A C2A 117.7(7) . .
C3A N3A C5A2 114.9(8) . .
C2A N3A C5A2 113.7(8) . .
C3A N3A C5A1 114.9(8) . .
C2A N3A C5A1 113.7(8) . .
N2A C4A C1A 111.0(7) . 2_565
N2A C4A H4A1 109.4 . .
C1A C4A H4A1 109.4 2_565 .
N2A C4A H4A2 109.4 . .
C1A C4A H4A2 109.4 2_565 .
H4A1 C4A H4A2 108.0 . .
N3A C3A N2A 114.4(7) . .
N3A C3A H3A1 108.7 . .
N2A C3A H3A1 108.7 . .
N3A C3A H3A2 108.7 . .
N2A C3A H3A2 108.7 . .
H3A1 C3A H3A2 107.6 . .
N3A C2A N1A 114.4(7) . .
N3A C2A H2A1 108.6 . .
N1A C2A H2A1 108.6 . .
N3A C2A H2A2 108.6 . .
N1A C2A H2A2 108.6 . .
H2A1 C2A H2A2 107.6 . .
N1A C1A C4A 108.5(6) . 2_565
N1A C1A H1A1 110.0 . .
C4A C1A H1A1 110.0 2_565 .
N1A C1A H1A2 110.0 . .
C4A C1A H1A2 110.0 2_565 .
H1A1 C1A H1A2 108.4 . .
C6A1 C5A1 N3A 119.4(11) . .
C6A1 C5A1 H5A1 107.5 . .
N3A C5A1 H5A1 107.5 . .
C6A1 C5A1 H5A2 107.5 . .
N3A C5A1 H5A2 107.5 . .
H5A1 C5A1 H5A2 107.0 . .
C5A1 C6A1 C7A1 117.1(13) . .
C5A1 C6A1 H6A1 108.0 . .
C7A1 C6A1 H6A1 108.0 . .
C5A1 C6A1 H6A2 108.0 . .
C7A1 C6A1 H6A2 108.0 . .
H6A1 C6A1 H6A2 107.3 . .
C6A1 C7A1 H7A1 109.5 . .
C6A1 C7A1 H7A2 109.5 . .
H7A1 C7A1 H7A2 109.5 . .
C6A1 C7A1 H7A3 109.5 . .
H7A1 C7A1 H7A3 109.5 . .
H7A2 C7A1 H7A3 109.5 . .
N3A C5A2 C6A2 136(4) . .
N3A C5A2 H5A3 103.3 . .
C6A2 C5A2 H5A3 103.3 . .
N3A C5A2 H5A4 103.3 . .
C6A2 C5A2 H5A4 103.3 . .
H5A3 C5A2 H5A4 105.2 . .
C7A2 C6A2 C5A2 139(8) . .
C7A2 C6A2 H6A3 102.3 . .
C5A2 C6A2 H6A3 102.3 . .
C7A2 C6A2 H6A4 102.3 . .
C5A2 C6A2 H6A4 102.3 . .
H6A3 C6A2 H6A4 104.8 . .
C6A2 C7A2 H7A4 109.5 . .
C6A2 C7A2 H7A5 109.5 . .
H7A4 C7A2 H7A5 109.5 . .
C6A2 C7A2 H7A6 109.5 . .
H7A4 C7A2 H7A6 109.5 . .
H7A5 C7A2 H7A6 109.5 . .
N1B Ni2B N1B 180.0 2_665 .
N1B Ni2B N2B 86.4(2) 2_665 .
N1B Ni2B N2B 93.6(2) . .
N1B Ni2B N2B 93.6(2) 2_665 2_665
N1B Ni2B N2B 86.4(2) . 2_665
N2B Ni2B N2B 180.0 . 2_665
N1B Ni2B O3E 88.6(2) 2_665 .
N1B Ni2B O3E 91.4(2) . .
N2B Ni2B O3E 92.04(18) . .
N2B Ni2B O3E 87.96(18) 2_665 .
N1B Ni2B O3E 91.4(2) 2_665 2_665
N1B Ni2B O3E 88.6(2) . 2_665
N2B Ni2B O3E 87.96(18) . 2_665
N2B Ni2B O3E 92.04(18) 2_665 2_665
O3E Ni2B O3E 180.0 . 2_665
C4B N2B C3B 115.0(6) . .
C4B N2B Ni2B 105.1(4) . .
C3B N2B Ni2B 114.9(4) . .
C4B N2B H2B 107.1 . .
C3B N2B H2B 107.1 . .
Ni2B N2B H2B 107.1 . .
C2B N1B C1B 114.1(5) . .
C2B N1B Ni2B 115.4(4) . .
C1B N1B Ni2B 106.1(4) . .
C2B N1B H1B 106.9 . .
C1B N1B H1B 106.9 . .
Ni2B N1B H1B 106.9 . .
C3B N3B C2B 117.0(6) . .
C3B N3B C5B 112.9(6) . .
C2B N3B C5B 112.1(6) . .
N2B C4B C1B 110.6(6) . 2_665
N2B C4B H4B1 109.5 . .
C1B C4B H4B1 109.5 2_665 .
N2B C4B H4B2 109.5 . .
C1B C4B H4B2 109.5 2_665 .
H4B1 C4B H4B2 108.1 . .
N3B C3B N2B 111.3(5) . .
N3B C3B H3B1 109.4 . .
N2B C3B H3B1 109.4 . .
N3B C3B H3B2 109.4 . .
N2B C3B H3B2 109.4 . .
H3B1 C3B H3B2 108.0 . .
N1B C2B N3B 109.4(5) . .
N1B C2B H2B1 109.8 . .
N3B C2B H2B1 109.8 . .
N1B C2B H2B2 109.8 . .
N3B C2B H2B2 109.8 . .
H2B1 C2B H2B2 108.2 . .
N1B C1B C4B 107.9(6) . 2_665
N1B C1B H1B1 110.1 . .
C4B C1B H1B1 110.1 2_665 .
N1B C1B H1B2 110.1 . .
C4B C1B H1B2 110.1 2_665 .
H1B1 C1B H1B2 108.4 . .
N3B C5B C6B 115.7(6) . .
N3B C5B H5B1 108.4 . .
C6B C5B H5B1 108.4 . .
N3B C5B H5B2 108.4 . .
C6B C5B H5B2 108.4 . .
H5B1 C5B H5B2 107.4 . .
C7B C6B C5B 111.0(8) . .
C7B C6B H6B1 109.4 . .
C5B C6B H6B1 109.4 . .
C7B C6B H6B2 109.4 . .
C5B C6B H6B2 109.4 . .
H6B1 C6B H6B2 108.0 . .
C6B C7B H7B1 109.5 . .
C6B C7B H7B2 109.5 . .
H7B1 C7B H7B2 109.5 . .
C6B C7B H7B3 109.5 . .
H7B1 C7B H7B3 109.5 . .
H7B2 C7B H7B3 109.5 . .
N1C Ni3C N1C 180.0 2_676 .
N1C Ni3C N2C 94.4(2) 2_676 2_676
N1C Ni3C N2C 85.6(2) . 2_676
N1C Ni3C N2C 85.6(2) 2_676 .
N1C Ni3C N2C 94.4(2) . .
N2C Ni3C N2C 180.00(11) 2_676 .
N1C Ni3C O5E 88.70(18) 2_676 2_676
N1C Ni3C O5E 91.30(18) . 2_676
N2C Ni3C O5E 92.63(19) 2_676 2_676
N2C Ni3C O5E 87.37(19) . 2_676
N1C Ni3C O5E 91.30(18) 2_676 .
N1C Ni3C O5E 88.70(18) . .
N2C Ni3C O5E 87.37(19) 2_676 .
N2C Ni3C O5E 92.63(19) . .
O5E Ni3C O5E 180.0 2_676 .
C4C N2C C3C 115.5(5) . .
C4C N2C Ni3C 105.9(4) . .
C3C N2C Ni3C 113.7(4) . .
C4C N2C H2C 107.1 . .
C3C N2C H2C 107.1 . .
Ni3C N2C H2C 107.1 . .
C1C N1C C2C 113.2(5) . .
C1C N1C Ni3C 106.1(4) . .
C2C N1C Ni3C 113.6(4) . .
C1C N1C H1C 107.9 . .
C2C N1C H1C 107.9 . .
Ni3C N1C H1C 107.9 . .
C2C N3C C3C 116.2(5) . .
C2C N3C C5C 112.3(6) . .
C3C N3C C5C 116.3(5) . .
N2C C4C C1C 108.6(6) . 2_676
N2C C4C H4C1 110.0 . .
C1C C4C H4C1 110.0 2_676 .
N2C C4C H4C2 110.0 . .
C1C C4C H4C2 110.0 2_676 .
H4C1 C4C H4C2 108.4 . .
N3C C3C N2C 113.9(5) . .
N3C C3C H3C1 108.8 . .
N2C C3C H3C1 108.8 . .
N3C C3C H3C2 108.8 . .
N2C C3C H3C2 108.8 . .
H3C1 C3C H3C2 107.7 . .
N3C C2C N1C 115.0(5) . .
N3C C2C H2C1 108.5 . .
N1C C2C H2C1 108.5 . .
N3C C2C H2C2 108.5 . .
N1C C2C H2C2 108.5 . .
H2C1 C2C H2C2 107.5 . .
N1C C1C C4C 107.3(5) . 2_676
N1C C1C H1C1 110.3 . .
C4C C1C H1C1 110.3 2_676 .
N1C C1C H1C2 110.3 . .
C4C C1C H1C2 110.3 2_676 .
H1C1 C1C H1C2 108.5 . .
N3C C5C C6C 112.3(6) . .
N3C C5C H5C1 109.1 . .
C6C C5C H5C1 109.1 . .
N3C C5C H5C2 109.1 . .
C6C C5C H5C2 109.1 . .
H5C1 C5C H5C2 107.9 . .
C5C C6C C7C 109.1(8) . .
C5C C6C H6C1 109.9 . .
C7C C6C H6C1 109.9 . .
C5C C6C H6C2 109.9 . .
C7C C6C H6C2 109.9 . .
H6C1 C6C H6C2 108.3 . .
C6C C7C H7C1 109.5 . .
C6C C7C H7C2 109.5 . .
H7C1 C7C H7C2 109.5 . .
C6C C7C H7C3 109.5 . .
H7C1 C7C H7C3 109.5 . .
H7C2 C7C H7C3 109.5 . .
N1D Ni4D N1D 180.0 2_566 .
N1D Ni4D N2D 93.5(2) 2_566 2_566
N1D Ni4D N2D 86.5(2) . 2_566
N1D Ni4D N2D 86.6(2) 2_566 .
N1D Ni4D N2D 93.5(2) . .
N2D Ni4D N2D 180.0 2_566 .
N1D Ni4D O7E 88.1(2) 2_566 .
N1D Ni4D O7E 91.9(2) . .
N2D Ni4D O7E 90.78(19) 2_566 .
N2D Ni4D O7E 89.22(19) . .
N1D Ni4D O7E 91.9(2) 2_566 2_566
N1D Ni4D O7E 88.1(2) . 2_566
N2D Ni4D O7E 89.22(19) 2_566 2_566
N2D Ni4D O7E 90.78(19) . 2_566
O7E Ni4D O7E 180.0 . 2_566
C3D N2D C4D 114.0(5) . .
C3D N2D Ni4D 115.1(5) . .
C4D N2D Ni4D 105.6(4) . .
C3D N2D H2D 107.2 . .
C4D N2D H2D 107.2 . .
Ni4D N2D H2D 107.2 . .
C2D N1D C1D 113.2(6) . .
C2D N1D Ni4D 113.4(5) . .
C1D N1D Ni4D 104.9(4) . .
C2D N1D H1D 108.4 . .
C1D N1D H1D 108.4 . .
Ni4D N1D H1D 108.4 . .
C3D N3D C2D 116.3(6) . .
C3D N3D C5D 112.5(7) . .
C2D N3D C5D 112.3(7) . .
N2D C4D C1D 109.5(6) . 2_566
N2D C4D H4D1 109.8 . .
C1D C4D H4D1 109.8 2_566 .
N2D C4D H4D2 109.8 . .
C1D C4D H4D2 109.8 2_566 .
H4D1 C4D H4D2 108.2 . .
N3D C3D N2D 110.2(5) . .
N3D C3D H3D1 109.6 . .
N2D C3D H3D1 109.6 . .
N3D C3D H3D2 109.6 . .
N2D C3D H3D2 109.6 . .
H3D1 C3D H3D2 108.1 . .
N3D C2D N1D 110.3(6) . .
N3D C2D H2D1 109.6 . .
N1D C2D H2D1 109.6 . .
N3D C2D H2D2 109.6 . .
N1D C2D H2D2 109.6 . .
H2D1 C2D H2D2 108.1 . .
N1D C1D C4D 108.8(6) . 2_566
N1D C1D H1D1 109.9 . .
C4D C1D H1D1 109.9 2_566 .
N1D C1D H1D2 109.9 . .
C4D C1D H1D2 109.9 2_566 .
H1D1 C1D H1D2 108.3 . .
C6D C5D N3D 116.3(7) . .
C6D C5D H5D1 108.2 . .
N3D C5D H5D1 108.2 . .
C6D C5D H5D2 108.2 . .
N3D C5D H5D2 108.2 . .
H5D1 C5D H5D2 107.4 . .
C5D C6D C7D 110.2(7) . .
C5D C6D H6D1 109.6 . .
C7D C6D H6D1 109.6 . .
C5D C6D H6D2 109.6 . .
C7D C6D H6D2 109.6 . .
H6D1 C6D H6D2 108.1 . .
C6D C7D H7D1 109.5 . .
C6D C7D H7D2 109.5 . .
H7D1 C7D H7D2 109.5 . .
C6D C7D H7D3 109.5 . .
H7D1 C7D H7D3 109.5 . .
H7D2 C7D H7D3 109.5 . .
C1E O1E Ni1A 130.7(5) . .
C8E O3E Ni2B 135.2(4) . .
C9E O5E Ni3C 133.4(5) . .
C16E O7E Ni4D 135.5(5) . .
O2E C1E O1E 125.6(6) . .
O2E C1E C2E 117.8(7) . .
O1E C1E C2E 116.5(7) . .
C3E C2E C7E 119.0(5) . .
C3E C2E C1E 117.3(6) . .
C7E C2E C1E 123.5(6) . .
C2E C3E C4E 122.1(6) . .
C2E C3E H3E 119.0 . .
C4E C3E H3E 119.0 . .
C5E C4E C3E 119.3(6) . .
C5E C4E H4E 120.3 . .
C3E C4E H4E 120.3 . .
C4E C5E C6E 119.6(5) . .
C4E C5E C8E 120.3(6) . .
C6E C5E C8E 120.1(6) . .
C5E C6E C7E 121.8(6) . .
C5E C6E H6E 119.1 . .
C7E C6E H6E 119.1 . .
C6E C7E C2E 118.0(5) . .
C6E C7E C15E 119.6(5) . .
C2E C7E C15E 122.4(5) . .
O4E C8E O3E 124.6(6) . .
O4E C8E C5E 119.0(6) . .
O3E C8E C5E 116.4(6) . .
O6E C9E O5E 125.8(6) . .
O6E C9E C10E 118.1(6) . .
O5E C9E C10E 115.9(7) . .
C15E C10E C11E 119.8(6) . .
C15E C10E C9E 125.1(5) . .
C11E C10E C9E 115.1(6) . .
C12E C11E C10E 121.4(6) . .
C12E C11E H11E 119.3 . .
C10E C11E H11E 119.3 . .
C11E C12E C13E 119.1(6) . .
C11E C12E H12E 120.4 . .
C13E C12E H12E 120.4 . .
C14E C13E C12E 119.7(6) . .
C14E C13E C16E 120.7(6) . .
C12E C13E C16E 119.6(6) . .
C13E C14E C15E 122.0(6) . .
C13E C14E H14E 119.0 . .
C15E C14E H14E 119.0 . .
C10E C15E C14E 117.6(5) . .
C10E C15E C7E 121.6(5) . .
C14E C15E C7E 120.7(6) . .
O8E C16E O7E 125.9(6) . .
O8E C16E C13E 119.3(6) . .
O7E C16E C13E 114.8(7) . .

loop_
_geom_bond_atom_site_label_1
_geom_bond_atom_site_label_2
_geom_bond_distance
_geom_bond_site_symmetry_2
Ni1A N2A 2.050(6) 2_565
Ni1A N2A 2.050(6) .
Ni1A N1A 2.051(6) 2_565
Ni1A N1A 2.051(6) .
Ni1A O1E 2.173(4) .
Ni1A O1E 2.173(4) 2_565
N2A C3A 1.441(10) .
N2A C4A 1.475(10) .
N2A H2A 1.0000 .
N1A C2A 1.468(10) .
N1A C1A 1.475(9) .
N1A H1A 1.0000 .
N3A C3A 1.400(10) .
N3A C2A 1.459(11) .
N3A C5A2 1.481(11) .
N3A C5A1 1.481(11) .
C4A C1A 1.494(12) 2_565
C4A H4A1 0.9900 .
C4A H4A2 0.9900 .
C3A H3A1 0.9900 .
C3A H3A2 0.9900 .
C2A H2A1 0.9900 .
C2A H2A2 0.9900 .
C1A C4A 1.494(12) 2_565
C1A H1A1 0.9900 .
C1A H1A2 0.9900 .
C5A1 C6A1 1.366(16) .
C5A1 H5A1 0.9900 .
C5A1 H5A2 0.9900 .
C6A1 C7A1 1.476(19) .
C6A1 H6A1 0.9900 .
C6A1 H6A2 0.9900 .
C7A1 H7A1 0.9800 .
C7A1 H7A2 0.9800 .
C7A1 H7A3 0.9800 .
C5A2 C6A2 1.541(11) .
C5A2 H5A3 0.9900 .
C5A2 H5A4 0.9900 .
C6A2 C7A2 1.540(11) .
C6A2 H6A3 0.9900 .
C6A2 H6A4 0.9900 .
C7A2 H7A4 0.9800 .
C7A2 H7A5 0.9800 .
C7A2 H7A6 0.9800 .
Ni2B N1B 2.050(6) 2_665
Ni2B N1B 2.050(6) .
Ni2B N2B 2.054(5) .
Ni2B N2B 2.054(5) 2_665
Ni2B O3E 2.126(4) .
Ni2B O3E 2.126(4) 2_665
N2B C4B 1.454(9) .
N2B C3B 1.471(8) .
N2B H2B 1.0000 .
N1B C2B 1.456(8) .
N1B C1B 1.490(9) .
N1B H1B 1.0000 .
N3B C3B 1.440(9) .
N3B C2B 1.466(9) .
N3B C5B 1.485(8) .
C4B C1B 1.521(10) 2_665
C4B H4B1 0.9900 .
C4B H4B2 0.9900 .
C3B H3B1 0.9900 .
C3B H3B2 0.9900 .
C2B H2B1 0.9900 .
C2B H2B2 0.9900 .
C1B C4B 1.521(10) 2_665
C1B H1B1 0.9900 .
C1B H1B2 0.9900 .
C5B C6B 1.512(10) .
C5B H5B1 0.9900 .
C5B H5B2 0.9900 .
C6B C7B 1.500(12) .
C6B H6B1 0.9900 .
C6B H6B2 0.9900 .
C7B H7B1 0.9800 .
C7B H7B2 0.9800 .
C7B H7B3 0.9800 .
Ni3C N1C 2.059(5) 2_676
Ni3C N1C 2.059(5) .
Ni3C N2C 2.059(6) 2_676
Ni3C N2C 2.059(6) .
Ni3C O5E 2.139(4) 2_676
Ni3C O5E 2.139(4) .
N2C C4C 1.470(9) .
N2C C3C 1.475(8) .
N2C H2C 1.0000 .
N1C C1C 1.465(8) .
N1C C2C 1.467(8) .
N1C H1C 1.0000 .
N3C C2C 1.441(9) .
N3C C3C 1.445(9) .
N3C C5C 1.495(8) .
C4C C1C 1.545(9) 2_676
C4C H4C1 0.9900 .
C4C H4C2 0.9900 .
C3C H3C1 0.9900 .
C3C H3C2 0.9900 .
C2C H2C1 0.9900 .
C2C H2C2 0.9900 .
C1C C4C 1.545(9) 2_676
C1C H1C1 0.9900 .
C1C H1C2 0.9900 .
C5C C6C 1.512(11) .
C5C H5C1 0.9900 .
C5C H5C2 0.9900 .
C6C C7C 1.521(12) .
C6C H6C1 0.9900 .
C6C H6C2 0.9900 .
C7C H7C1 0.9800 .
C7C H7C2 0.9800 .
C7C H7C3 0.9800 .
Ni4D N1D 2.042(6) 2_566
Ni4D N1D 2.042(6) .
Ni4D N2D 2.044(6) 2_566
Ni4D N2D 2.044(6) .
Ni4D O7E 2.120(4) .
Ni4D O7E 2.120(4) 2_566
N2D C3D 1.462(8) .
N2D C4D 1.470(9) .
N2D H2D 1.0000 .
N1D C2D 1.482(8) .
N1D C1D 1.487(10) .
N1D H1D 1.0000 .
N3D C3D 1.440(9) .
N3D C2D 1.446(9) .
N3D C5D 1.487(9) .
C4D C1D 1.500(10) 2_566
C4D H4D1 0.9900 .
C4D H4D2 0.9900 .
C3D H3D1 0.9900 .
C3D H3D2 0.9900 .
C2D H2D1 0.9900 .
C2D H2D2 0.9900 .
C1D C4D 1.500(10) 2_566
C1D H1D1 0.9900 .
C1D H1D2 0.9900 .
C5D C6D 1.478(10) .
C5D H5D1 0.9900 .
C5D H5D2 0.9900 .
C6D C7D 1.546(11) .
C6D H6D1 0.9900 .
C6D H6D2 0.9900 .
C7D H7D1 0.9800 .
C7D H7D2 0.9800 .
C7D H7D3 0.9800 .
O1E C1E 1.262(8) .
O2E C1E 1.236(9) .
O3E C8E 1.273(7) .
O4E C8E 1.242(8) .
O5E C9E 1.267(8) .
O6E C9E 1.261(8) .
O7E C16E 1.270(8) .
O8E C16E 1.234(8) .
C1E C2E 1.514(9) .
C2E C3E 1.381(9) .
C2E C7E 1.413(9) .
C3E C4E 1.382(9) .
C3E H3E 0.9500 .
C4E C5E 1.379(9) .
C4E H4E 0.9500 .
C5E C6E 1.385(8) .
C5E C8E 1.523(8) .
C6E C7E 1.394(8) .
C6E H6E 0.9500 .
C7E C15E 1.493(9) .
C9E C10E 1.517(9) .
C10E C15E 1.383(9) .
C10E C11E 1.404(9) .
C11E C12E 1.364(9) .
C11E H11E 0.9500 .
C12E C13E 1.387(9) .
C12E H12E 0.9500 .
C13E C14E 1.372(9) .
C13E C16E 1.518(9) .
C14E C15E 1.403(8) .
C14E H14E 0.9500 .

loop_
_geom_hbond_atom_site_label_D
_geom_hbond_atom_site_label_H
_geom_hbond_atom_site_label_A
_geom_hbond_distance_DH
_geom_hbond_distance_HA
_geom_hbond_distance_DA
_geom_hbond_angle_DHA
_geom_hbond_site_symmetry_A
N1A H1A O2E 1.00 1.93 2.843(7) 150.5 .
N2B H2B O4E 1.00 2.02 2.936(6) 151.9 .
N2C H2C O6E 1.00 1.96 2.875(7) 151.6 .
N1C H1C O4E 1.00 2.26 2.999(7) 130.1 .
N2D H2D O8E 1.00 1.95 2.880(7) 153.4 2_566

loop_
_geom_torsion_atom_site_label_1
_geom_torsion_atom_site_label_2
_geom_torsion_atom_site_label_3
_geom_torsion_atom_site_label_4
_geom_torsion
_geom_torsion_site_symmetry_4
C3A N2A C4A C1A -168.3(6) 2_565
Ni1A N2A C4A C1A -38.7(7) 2_565
C2A N3A C3A N2A -71.1(9) .
C5A2 N3A C3A N2A 67.0(9) .
C5A1 N3A C3A N2A 67.0(9) .
C4A N2A C3A N3A -178.9(6) .
Ni1A N2A C3A N3A 56.2(8) .
C3A N3A C2A N1A 68.1(9) .
C5A2 N3A C2A N1A -70.4(10) .
C5A1 N3A C2A N1A -70.4(10) .
C1A N1A C2A N3A -175.7(7) .
Ni1A N1A C2A N3A -50.9(8) .
C2A N1A C1A C4A 169.7(7) 2_565
Ni1A N1A C1A C4A 40.3(7) 2_565
C3A N3A C5A1 C6A1 136.5(18) .
C2A N3A C5A1 C6A1 -83.7(18) .
N3A C5A1 C6A1 C7A1 -171.8(17) .
C3A N3A C5A2 C6A2 83(8) .
C2A N3A C5A2 C6A2 -137(8) .
N3A C5A2 C6A2 C7A2 -17(23) .
C3B N2B C4B C1B -169.1(5) 2_665
Ni2B N2B C4B C1B -41.8(6) 2_665
C2B N3B C3B N2B -75.3(7) .
C5B N3B C3B N2B 152.5(5) .
C4B N2B C3B N3B 177.4(5) .
Ni2B N2B C3B N3B 55.2(6) .
C1B N1B C2B N3B 179.0(6) .
Ni2B N1B C2B N3B -57.8(7) .
C3B N3B C2B N1B 76.4(7) .
C5B N3B C2B N1B -151.0(6) .
C2B N1B C1B C4B 166.7(6) 2_665
Ni2B N1B C1B C4B 38.6(6) 2_665
C3B N3B C5B C6B 63.7(9) .
C2B N3B C5B C6B -70.9(9) .
N3B C5B C6B C7B -177.9(8) .
C3C N2C C4C C1C -167.7(6) 2_676
Ni3C N2C C4C C1C -40.8(6) 2_676
C2C N3C C3C N2C -71.1(7) .
C5C N3C C3C N2C 64.4(8) .
C4C N2C C3C N3C 179.2(5) .
Ni3C N2C C3C N3C 56.4(7) .
C3C N3C C2C N1C 71.0(7) .
C5C N3C C2C N1C -66.3(7) .
C1C N1C C2C N3C -176.7(5) .
Ni3C N1C C2C N3C -55.5(6) .
C2C N1C C1C C4C 168.5(6) 2_676
Ni3C N1C C1C C4C 43.2(6) 2_676
C2C N3C C5C C6C -172.6(6) .
C3C N3C C5C C6C 50.2(8) .
N3C C5C C6C C7C 172.7(6) .
C3D N2D C4D C1D 167.2(6) 2_566
Ni4D N2D C4D C1D 39.9(7) 2_566
C2D N3D C3D N2D 75.6(7) .
C5D N3D C3D N2D -152.8(6) .
C4D N2D C3D N3D -179.6(6) .
Ni4D N2D C3D N3D -57.3(7) .
C3D N3D C2D N1D -77.1(7) .
C5D N3D C2D N1D 151.3(6) .
C1D N1D C2D N3D 178.4(6) .
Ni4D N1D C2D N3D 59.0(7) .
C2D N1D C1D C4D -165.7(6) 2_566
Ni4D N1D C1D C4D -41.5(7) 2_566
C3D N3D C5D C6D -67.6(10) .
C2D N3D C5D C6D 65.9(10) .
N3D C5D C6D C7D 179.6(8) .
Ni1A O1E C1E O2E 15.2(11) .
Ni1A O1E C1E C2E -162.0(4) .
O2E C1E C2E C3E -132.3(8) .
O1E C1E C2E C3E 45.1(10) .
O2E C1E C2E C7E 43.4(11) .
O1E C1E C2E C7E -139.1(7) .
C7E C2E C3E C4E -2.0(12) .
C1E C2E C3E C4E 173.9(7) .
C2E C3E C4E C5E 2.0(12) .
C3E C4E C5E C6E 0.6(11) .
C3E C4E C5E C8E 179.8(7) .
C4E C5E C6E C7E -3.3(10) .
C8E C5E C6E C7E 177.5(6) .
C5E C6E C7E C2E 3.2(10) .
C5E C6E C7E C15E -179.1(6) .
C3E C2E C7E C6E -0.6(10) .
C1E C2E C7E C6E -176.2(6) .
C3E C2E C7E C15E -178.2(7) .
C1E C2E C7E C15E 6.1(11) .
Ni2B O3E C8E O4E 16.7(11) .
Ni2B O3E C8E C5E -165.4(4) .
C4E C5E C8E O4E -169.6(7) .
C6E C5E C8E O4E 9.6(10) .
C4E C5E C8E O3E 12.3(10) .
C6E C5E C8E O3E -168.5(6) .
Ni3C O5E C9E O6E 6.1(10) .
Ni3C O5E C9E C10E -169.3(4) .
O6E C9E C10E C15E 68.9(9) .
O5E C9E C10E C15E -115.4(7) .
O6E C9E C10E C11E -108.7(7) .
O5E C9E C10E C11E 67.0(8) .
C15E C10E C11E C12E -3.6(11) .
C9E C10E C11E C12E 174.1(7) .
C10E C11E C12E C13E 5.6(12) .
C11E C12E C13E C14E -2.1(11) .
C11E C12E C13E C16E 179.9(7) .
C12E C13E C14E C15E -3.4(11) .
C16E C13E C14E C15E 174.6(6) .
C11E C10E C15E C14E -1.8(10) .
C9E C10E C15E C14E -179.3(7) .
C11E C10E C15E C7E -177.7(6) .
C9E C10E C15E C7E 4.8(10) .
C13E C14E C15E C10E 5.3(10) .
C13E C14E C15E C7E -178.8(6) .
C6E C7E C15E C10E 44.7(9) .
C2E C7E C15E C10E -137.7(7) .
C6E C7E C15E C14E -131.1(7) .
C2E C7E C15E C14E 46.5(10) .
Ni4D O7E C16E O8E -5.3(12) .
Ni4D O7E C16E C13E 176.1(5) .
C14E C13E C16E O8E 19.6(11) .
C12E C13E C16E O8E -162.4(7) .
C14E C13E C16E O7E -161.7(7) .
C12E C13E C16E O7E 16.3(10) .
